data_1518293
loop_
_publ_author_name
'Meng, Ling-Hong'
'Li, Xiao-Ming'
'Liu, Yang'
'Wang, Bin-Gui'

_publ_section_title
;
 Penicibilaenes A and B, Sesquiterpenes with a
 Tricyclo[6.3.1.0(1,5)]dodecane Skeleton from the Marine Isolate of
 Penicillium bilaiae MA-267.
;
_journal_issue 23
_journal_name_full 'Organic letters'
_journal_page_first 6052
_journal_paper_doi 10.1021/ol503046u
_journal_volume 16
_journal_year 2014
_chemical_formula_sum 'C17 H26 O3'
_chemical_formula_weight 278.38
_chemical_name_systematic
; 
 ? 
;
_space_group_IT_number 4
_symmetry_cell_setting monoclinic
_symmetry_space_group_name_Hall 'P 2yb'
_symmetry_space_group_name_H-M 'P 1 21 1'
_atom_sites_solution_hydrogens geom
_atom_sites_solution_primary direct
_atom_sites_solution_secondary difmap
_audit_creation_method SHELXL-97
_cell_angle_alpha 90.00
_cell_angle_beta 93.279(6)
_cell_angle_gamma 90.00
_cell_formula_units_Z 2
_cell_length_a 6.9819(7)
_cell_length_b 7.4115(6)
_cell_length_c 15.4050(11)
_cell_measurement_reflns_used 311
_cell_measurement_temperature 293(2)
_cell_measurement_theta_max 44.4150
_cell_measurement_theta_min 8.6270
_cell_volume 795.85(12)
_computing_cell_refinement 'Bruker FRAMBO'
_computing_data_collection 'Bruker FRAMBO'
_computing_data_reduction 'Bruker SAINT'
_computing_molecular_graphics 'Bruker SHELXTL'
_computing_publication_material 'Bruker SHELXTL'
_computing_structure_refinement 'SHELXL-97 (Sheldrick, 1997)'
_computing_structure_solution 'SHELXS-97 (Sheldrick, 1990)'
_diffrn_ambient_temperature 293(2)
_diffrn_measured_fraction_theta_full 0.989
_diffrn_measured_fraction_theta_max 0.989
_diffrn_measurement_device_type 'CCD area detector'
_diffrn_measurement_method 'phi and omega scans'
_diffrn_radiation_monochromator graphite
_diffrn_radiation_source 'fine-focus sealed tube'
_diffrn_radiation_type CuK\a
_diffrn_radiation_wavelength 1.54178
_diffrn_reflns_av_R_equivalents 0.0677
_diffrn_reflns_av_sigmaI/netI 0.1101
_diffrn_reflns_limit_h_max 4
_diffrn_reflns_limit_h_min -8
_diffrn_reflns_limit_k_max 7
_diffrn_reflns_limit_k_min -8
_diffrn_reflns_limit_l_max 18
_diffrn_reflns_limit_l_min -18
_diffrn_reflns_number 2530
_diffrn_reflns_theta_full 66.04
_diffrn_reflns_theta_max 66.04
_diffrn_reflns_theta_min 2.87
_exptl_absorpt_coefficient_mu 0.618
_exptl_absorpt_correction_T_max 0.9296
_exptl_absorpt_correction_T_min 0.8970
_exptl_absorpt_correction_type multi-scan
_exptl_absorpt_process_details sadabs
_exptl_crystal_colour colourless
_exptl_crystal_density_diffrn 1.162
_exptl_crystal_density_method 'not measured'
_exptl_crystal_description prism
_exptl_crystal_F_000 304
_exptl_crystal_size_max 0.18
_exptl_crystal_size_mid 0.16
_exptl_crystal_size_min 0.12
_refine_diff_density_max 0.171
_refine_diff_density_min -0.172
_refine_diff_density_rms 0.043
_refine_ls_abs_structure_details 'Flack H D (1983), Acta Cryst. A39, 876-881'
_refine_ls_abs_structure_Flack 0.0(8)
_refine_ls_extinction_coef 0.0088(9)
_refine_ls_extinction_expression Fc^*^=kFc[1+0.001xFc^2^\l^3^/sin(2\q)]^-1/4^
_refine_ls_extinction_method SHELXL
_refine_ls_goodness_of_fit_ref 1.026
_refine_ls_hydrogen_treatment mixed
_refine_ls_matrix_type full
_refine_ls_number_parameters 188
_refine_ls_number_reflns 1997
_refine_ls_number_restraints 1
_refine_ls_restrained_S_all 1.026
_refine_ls_R_factor_all 0.1264
_refine_ls_R_factor_gt 0.0683
_refine_ls_shift/su_max 0.001
_refine_ls_shift/su_mean 0.000
_refine_ls_structure_factor_coef Fsqd
_refine_ls_weighting_details 'calc w=1/[\s^2^(Fo^2^)+(0.0345P)^2^+0.0000P] where P=(Fo^2^+2Fc^2^)/3'
_refine_ls_weighting_scheme calc
_refine_ls_wR_factor_gt 0.1234
_refine_ls_wR_factor_ref 0.1538
_reflns_number_gt 1080
_reflns_number_total 1997
_reflns_threshold_expression >2sigma(I)
_cod_data_source_file ol503046u_si_002.cif
_cod_data_source_block 140311e
_cod_depositor_comments
;
The following automatic conversions were performed:

'_symmetry_cell_setting' value 'Monoclinic' changed to 'monoclinic'
according to
/home/saulius/struct/COD-crude-data--automatic-downloads/rss-feeds/ACS/lib/dictionaries/cif_core.dic
dictionary named 'cif_core.dic' version 2.4.2 from 2011-04-26.

Automatic conversion script
Id: cif_fix_values 2935 2014-11-11 08:27:57Z andrius 

 Adding full bibliography for 1518292--1518293.cif.
;
_cod_original_sg_symbol_H-M P2(1)
_cod_database_code 1518293

loop_
_symmetry_equiv_pos_as_xyz
'x, y, z'
'-x, y+1/2, -z'

loop_
_atom_site_label
_atom_site_type_symbol
_atom_site_fract_x
_atom_site_fract_y
_atom_site_fract_z
_atom_site_U_iso_or_equiv
_atom_site_adp_type
_atom_site_occupancy
_atom_site_symmetry_multiplicity
_atom_site_calc_flag
_atom_site_refinement_flags
O1 O 0.5409(7) 0.3538(7) 0.2768(3) 0.0724(14) Uani 1 1 d .
H1 H 0.5480 0.3381 0.3296 0.109 Uiso 1 1 calc R
O2 O 0.2992(6) 0.7806(7) 0.4039(2) 0.0663(13) Uani 1 1 d .
O3 O 0.4505(7) 0.7527(8) 0.5356(3) 0.0858(17) Uani 1 1 d .
C1 C 0.3684(10) 0.4546(9) 0.2524(4) 0.0574(18) Uani 1 1 d .
C2 C 0.4044(9) 0.6546(8) 0.2690(3) 0.0488(16) Uani 1 1 d .
H2 H 0.2831 0.7173 0.2548 0.059 Uiso 1 1 calc R
C3 C 0.4644(8) 0.7007(9) 0.3636(4) 0.0570(17) Uani 1 1 d .
H3 H 0.5077 0.5920 0.3952 0.068 Uiso 1 1 calc R
C4 C 0.6289(8) 0.8369(9) 0.3600(4) 0.0639(19) Uani 1 1 d .
H4A H 0.5807 0.9594 0.3547 0.077 Uiso 1 1 calc R
H4B H 0.7158 0.8282 0.4113 0.077 Uiso 1 1 calc R
C5 C 0.7265(8) 0.7797(10) 0.2790(4) 0.0633(18) Uani 1 1 d .
H5 H 0.7933 0.6655 0.2914 0.076 Uiso 1 1 calc R
C6 C 0.5598(8) 0.7428(9) 0.2119(3) 0.0528(17) Uani 1 1 d .
C7 C 0.4737(9) 0.9121(9) 0.1692(4) 0.0614(19) Uani 1 1 d .
H7A H 0.4160 0.9856 0.2128 0.074 Uiso 1 1 calc R
H7B H 0.5747 0.9822 0.1447 0.074 Uiso 1 1 calc R
C8 C 0.3241(10) 0.8652(11) 0.0986(4) 0.0657(19) Uani 1 1 d .
H8 H 0.2438 0.9574 0.0776 0.079 Uiso 1 1 calc R
C9 C 0.2984(10) 0.7054(10) 0.0644(4) 0.0624(18) Uani 1 1 d .
C10 C 0.4249(10) 0.5471(10) 0.0930(4) 0.068(2) Uani 1 1 d .
H10 H 0.4572 0.4788 0.0414 0.082 Uiso 1 1 calc R
C11 C 0.3234(10) 0.4192(9) 0.1551(4) 0.071(2) Uani 1 1 d .
H11A H 0.1860 0.4293 0.1431 0.085 Uiso 1 1 calc R
H11B H 0.3597 0.2961 0.1423 0.085 Uiso 1 1 calc R
C12 C 0.6115(9) 0.6182(9) 0.1388(4) 0.062(2) Uani 1 1 d .
H12A H 0.6882 0.5182 0.1619 0.075 Uiso 1 1 calc R
H12B H 0.6859 0.6832 0.0977 0.075 Uiso 1 1 calc R
C13 C 0.2052(9) 0.3818(10) 0.3054(4) 0.078(2) Uani 1 1 d .
H13A H 0.2419 0.3894 0.3663 0.117 Uiso 1 1 calc R
H13B H 0.1801 0.2583 0.2899 0.117 Uiso 1 1 calc R
H13C H 0.0915 0.4524 0.2930 0.117 Uiso 1 1 calc R
C14 C 0.3166(10) 0.7967(11) 0.4896(4) 0.073(2) Uani 1 1 d .
C15 C 0.1428(10) 0.8844(14) 0.5232(5) 0.123(4) Uani 1 1 d .
H15A H 0.1508 0.8809 0.5856 0.184 Uiso 1 1 calc R
H15B H 0.0300 0.8210 0.5016 0.184 Uiso 1 1 calc R
H15C H 0.1360 1.0076 0.5040 0.184 Uiso 1 1 calc R
C16 C 0.8755(9) 0.9192(11) 0.2509(4) 0.090(3) Uani 1 1 d .
H16A H 0.9801 0.9250 0.2940 0.135 Uiso 1 1 calc R
H16B H 0.8159 1.0357 0.2450 0.135 Uiso 1 1 calc R
H16C H 0.9229 0.8836 0.1962 0.135 Uiso 1 1 calc R
C17 C 0.1423(10) 0.6685(12) -0.0051(4) 0.091(3) Uani 1 1 d .
H17A H 0.0791 0.7795 -0.0215 0.137 Uiso 1 1 calc R
H17B H 0.0508 0.5860 0.0169 0.137 Uiso 1 1 calc R
H17C H 0.1976 0.6166 -0.0550 0.137 Uiso 1 1 calc R

loop_
_atom_site_aniso_label
_atom_site_aniso_U_11
_atom_site_aniso_U_22
_atom_site_aniso_U_33
_atom_site_aniso_U_23
_atom_site_aniso_U_13
_atom_site_aniso_U_12
O1 0.094(4) 0.057(3) 0.065(3) 0.004(3) -0.001(3) 0.023(3)
O2 0.067(3) 0.083(3) 0.048(2) -0.017(2) 0.002(2) 0.003(3)
O3 0.104(4) 0.099(5) 0.054(3) -0.013(3) -0.004(3) -0.004(4)
C1 0.072(5) 0.044(4) 0.055(4) 0.002(3) -0.001(3) -0.001(4)
C2 0.062(4) 0.044(4) 0.040(3) 0.000(3) 0.002(3) 0.005(3)
C3 0.064(4) 0.057(4) 0.050(3) -0.006(3) 0.005(3) 0.015(4)
C4 0.060(4) 0.058(5) 0.071(4) -0.011(4) -0.014(3) -0.002(4)
C5 0.056(4) 0.067(5) 0.067(4) 0.004(4) -0.002(3) 0.008(4)
C6 0.056(4) 0.053(5) 0.049(3) 0.004(3) 0.006(3) -0.001(4)
C7 0.063(4) 0.051(4) 0.069(4) 0.007(4) 0.004(3) 0.001(4)
C8 0.076(5) 0.064(5) 0.058(4) 0.012(4) 0.001(4) 0.009(4)
C9 0.072(5) 0.064(5) 0.050(4) 0.001(4) 0.000(3) 0.001(4)
C10 0.092(5) 0.068(5) 0.044(3) -0.015(3) 0.007(4) 0.016(5)
C11 0.102(6) 0.050(4) 0.059(4) -0.005(3) 0.003(4) 0.001(4)
C12 0.072(5) 0.064(5) 0.051(4) 0.002(3) 0.009(3) 0.018(4)
C13 0.090(5) 0.068(5) 0.076(5) 0.013(4) 0.003(4) -0.014(5)
C14 0.072(5) 0.084(6) 0.063(5) -0.020(4) 0.012(4) -0.023(5)
C15 0.096(6) 0.186(11) 0.088(5) -0.072(7) 0.015(5) 0.012(7)
C16 0.066(5) 0.110(7) 0.095(5) 0.022(5) 0.005(4) -0.020(5)
C17 0.106(6) 0.100(7) 0.065(5) -0.009(5) -0.019(4) 0.007(6)

loop_
_atom_type_symbol
_atom_type_description
_atom_type_scat_dispersion_real
_atom_type_scat_dispersion_imag
_atom_type_scat_source
C C 0.0181 0.0091 'International Tables Vol C Tables 4.2.6.8 and 6.1.1.4'
H H 0.0000 0.0000 'International Tables Vol C Tables 4.2.6.8 and 6.1.1.4'
O O 0.0492 0.0322 'International Tables Vol C Tables 4.2.6.8 and 6.1.1.4'

loop_
_geom_angle_atom_site_label_1
_geom_angle_atom_site_label_2
_geom_angle_atom_site_label_3
_geom_angle
C1 O1 H1 109.5
C14 O2 C3 115.4(5)
O1 C1 C2 109.4(5)
O1 C1 C11 106.6(5)
C2 C1 C11 110.6(5)
O1 C1 C13 108.2(5)
C2 C1 C13 111.9(6)
C11 C1 C13 110.0(5)
C1 C2 C3 114.2(5)
C1 C2 C6 115.0(5)
C3 C2 C6 106.1(5)
C1 C2 H2 107.0
C3 C2 H2 107.0
C6 C2 H2 107.0
O2 C3 C2 108.3(5)
O2 C3 C4 111.0(5)
C2 C3 C4 106.1(5)
O2 C3 H3 110.4
C2 C3 H3 110.4
C4 C3 H3 110.4
C5 C4 C3 102.6(5)
C5 C4 H4A 111.2
C3 C4 H4A 111.2
C5 C4 H4B 111.2
C3 C4 H4B 111.2
H4A C4 H4B 109.2
C4 C5 C6 104.2(5)
C4 C5 C16 112.6(6)
C6 C5 C16 115.3(5)
C4 C5 H5 108.2
C6 C5 H5 108.2
C16 C5 H5 108.2
C12 C6 C7 106.6(5)
C12 C6 C5 113.8(5)
C7 C6 C5 114.2(6)
C12 C6 C2 111.2(5)
C7 C6 C2 108.4(5)
C5 C6 C2 102.6(5)
C8 C7 C6 111.3(6)
C8 C7 H7A 109.4
C6 C7 H7A 109.4
C8 C7 H7B 109.4
C6 C7 H7B 109.4
H7A C7 H7B 108.0
C9 C8 C7 125.1(7)
C9 C8 H8 117.4
C7 C8 H8 117.4
C8 C9 C17 121.9(7)
C8 C9 C10 121.3(6)
C17 C9 C10 116.8(6)
C9 C10 C12 109.4(6)
C9 C10 C11 112.0(5)
C12 C10 C11 109.4(5)
C9 C10 H10 108.7
C12 C10 H10 108.7
C11 C10 H10 108.7
C1 C11 C10 115.0(6)
C1 C11 H11A 108.5
C10 C11 H11A 108.5
C1 C11 H11B 108.5
C10 C11 H11B 108.5
H11A C11 H11B 107.5
C6 C12 C10 108.5(5)
C6 C12 H12A 110.0
C10 C12 H12A 110.0
C6 C12 H12B 110.0
C10 C12 H12B 110.0
H12A C12 H12B 108.4
C1 C13 H13A 109.5
C1 C13 H13B 109.5
H13A C13 H13B 109.5
C1 C13 H13C 109.5
H13A C13 H13C 109.5
H13B C13 H13C 109.5
O3 C14 O2 126.5(7)
O3 C14 C15 122.7(7)
O2 C14 C15 110.8(6)
C14 C15 H15A 109.5
C14 C15 H15B 109.5
H15A C15 H15B 109.5
C14 C15 H15C 109.5
H15A C15 H15C 109.5
H15B C15 H15C 109.5
C5 C16 H16A 109.5
C5 C16 H16B 109.5
H16A C16 H16B 109.5
C5 C16 H16C 109.5
H16A C16 H16C 109.5
H16B C16 H16C 109.5
C9 C17 H17A 109.5
C9 C17 H17B 109.5
H17A C17 H17B 109.5
C9 C17 H17C 109.5
H17A C17 H17C 109.5
H17B C17 H17C 109.5

loop_
_geom_bond_atom_site_label_1
_geom_bond_atom_site_label_2
_geom_bond_distance
O1 C1 1.449(7)
O1 H1 0.8200
O2 C14 1.325(7)
O2 C3 1.466(6)
O3 C14 1.186(7)
C1 C2 1.522(8)
C1 C11 1.536(7)
C1 C13 1.537(8)
C2 C3 1.532(7)
C2 C6 1.577(7)
C2 H2 0.9800
C3 C4 1.532(8)
C3 H3 0.9800
C4 C5 1.517(8)
C4 H4A 0.9700
C4 H4B 0.9700
C5 C6 1.535(7)
C5 C16 1.546(9)
C5 H5 0.9800
C6 C12 1.517(7)
C6 C7 1.524(8)
C7 C8 1.505(8)
C7 H7A 0.9700
C7 H7B 0.9700
C8 C9 1.304(9)
C8 H8 0.9300
C9 C17 1.509(8)
C9 C10 1.519(9)
C10 C12 1.539(8)
C10 C11 1.546(9)
C10 H10 0.9800
C11 H11A 0.9700
C11 H11B 0.9700
C12 H12A 0.9700
C12 H12B 0.9700
C13 H13A 0.9600
C13 H13B 0.9600
C13 H13C 0.9600
C14 C15 1.495(9)
C15 H15A 0.9600
C15 H15B 0.9600
C15 H15C 0.9600
C16 H16A 0.9600
C16 H16B 0.9600
C16 H16C 0.9600
C17 H17A 0.9600
C17 H17B 0.9600
C17 H17C 0.9600

loop_
_geom_torsion_atom_site_label_1
_geom_torsion_atom_site_label_2
_geom_torsion_atom_site_label_3
_geom_torsion_atom_site_label_4
_geom_torsion
O1 C1 C2 C3 -58.7(7)
C11 C1 C2 C3 -175.9(5)
C13 C1 C2 C3 61.1(7)
O1 C1 C2 C6 64.4(6)
C11 C1 C2 C6 -52.8(7)
C13 C1 C2 C6 -175.8(5)
C14 O2 C3 C2 167.9(6)
C14 O2 C3 C4 -76.0(7)
C1 C2 C3 O2 -104.0(6)
C6 C2 C3 O2 128.2(5)
C1 C2 C3 C4 136.8(6)
C6 C2 C3 C4 9.0(6)
O2 C3 C4 C5 -149.5(5)
C2 C3 C4 C5 -32.0(6)
C3 C4 C5 C6 43.4(7)
C3 C4 C5 C16 169.0(5)
C4 C5 C6 C12 -157.7(5)
C16 C5 C6 C12 78.4(7)
C4 C5 C6 C7 79.7(7)
C16 C5 C6 C7 -44.2(8)
C4 C5 C6 C2 -37.4(7)
C16 C5 C6 C2 -161.3(6)
C1 C2 C6 C12 11.9(7)
C3 C2 C6 C12 139.2(5)
C1 C2 C6 C7 128.7(6)
C3 C2 C6 C7 -103.9(5)
C1 C2 C6 C5 -110.2(6)
C3 C2 C6 C5 17.2(7)
C12 C6 C7 C8 48.1(7)
C5 C6 C7 C8 174.7(5)
C2 C6 C7 C8 -71.6(6)
C6 C7 C8 C9 -14.0(10)
C7 C8 C9 C17 178.8(6)
C7 C8 C9 C10 -1.2(11)
C8 C9 C10 C12 -19.1(9)
C17 C9 C10 C12 161.0(5)
C8 C9 C10 C11 102.4(8)
C17 C9 C10 C11 -77.5(7)
O1 C1 C11 C10 -86.9(7)
C2 C1 C11 C10 31.9(8)
C13 C1 C11 C10 156.1(6)
C9 C10 C11 C1 -95.2(7)
C12 C10 C11 C1 26.3(8)
C7 C6 C12 C10 -70.1(6)
C5 C6 C12 C10 163.2(6)
C2 C6 C12 C10 47.8(7)
C9 C10 C12 C6 54.5(7)
C11 C10 C12 C6 -68.5(7)
C3 O2 C14 O3 -0.3(12)
C3 O2 C14 C15 178.3(6)
